data_2225870
loop_
_publ_author_name
'Bai, Li-Ming'

_publ_section_title
;
 Bis[2-(cyclopropyliminomethyl)-5-methoxyphenolato]zinc(II)
;
_journal_coeditor_code HB5404
_journal_issue 5
_journal_name_full 'Acta Crystallographica Section E'
_journal_page_first m531
_journal_paper_doi 10.1107/S1600536810013541
_journal_volume 66
_journal_year 2010
_chemical_formula_iupac '[Zn (C11 H12 N O2)2]'
_chemical_formula_moiety 'C22 H24 N2 O4 Zn'
_chemical_formula_sum 'C22 H24 N2 O4 Zn'
_chemical_formula_weight 445.80
_chemical_name_systematic
;
Bis[2-(cyclopropyliminomethyl)-5-methoxyphenolato]zinc(II)
;
_space_group_IT_number 60
_symmetry_cell_setting orthorhombic
_symmetry_space_group_name_Hall '-P 2n 2ab'
_symmetry_space_group_name_H-M 'P b c n'
_atom_sites_solution_hydrogens geom
_atom_sites_solution_primary direct
_atom_sites_solution_secondary difmap
_audit_creation_method SHELXL-97
_cell_angle_alpha 90.00
_cell_angle_beta 90.00
_cell_angle_gamma 90.00
_cell_formula_units_Z 4
_cell_length_a 8.9646(18)
_cell_length_b 10.628(2)
_cell_length_c 22.366(4)
_cell_measurement_reflns_used 1989
_cell_measurement_temperature 298(2)
_cell_measurement_theta_max 24.5
_cell_measurement_theta_min 2.7
_cell_volume 2130.9(7)
_computing_cell_refinement 'SAINT (Bruker, 1998)'
_computing_data_collection 'SMART (Bruker, 1998)'
_computing_data_reduction 'SAINT (Bruker, 1998)'
_computing_molecular_graphics 'SHELXTL (Sheldrick, 2008)'
_computing_publication_material 'SHELXTL (Sheldrick, 2008)'
_computing_structure_refinement 'SHELXL97 (Sheldrick, 2008)'
_computing_structure_solution 'SHELXS97 (Sheldrick, 2008)'
_diffrn_ambient_temperature 298(2)
_diffrn_measured_fraction_theta_full 0.990
_diffrn_measured_fraction_theta_max 0.990
_diffrn_measurement_device_type 'Bruker SMART CCD'
_diffrn_measurement_method '\w scans'
_diffrn_radiation_monochromator graphite
_diffrn_radiation_source 'fine-focus sealed tube'
_diffrn_radiation_type MoK\a
_diffrn_radiation_wavelength 0.71073
_diffrn_reflns_av_R_equivalents 0.0500
_diffrn_reflns_av_sigmaI/netI 0.0387
_diffrn_reflns_limit_h_max 11
_diffrn_reflns_limit_h_min -7
_diffrn_reflns_limit_k_max 13
_diffrn_reflns_limit_k_min -12
_diffrn_reflns_limit_l_max 28
_diffrn_reflns_limit_l_min -28
_diffrn_reflns_number 12146
_diffrn_reflns_theta_full 27.50
_diffrn_reflns_theta_max 27.50
_diffrn_reflns_theta_min 1.82
_exptl_absorpt_coefficient_mu 1.182
_exptl_absorpt_correction_T_max 0.798
_exptl_absorpt_correction_T_min 0.773
_exptl_absorpt_correction_type multi-scan
_exptl_absorpt_process_details '(SADABS; Sheldrick, 1996)'
_exptl_crystal_colour colourless
_exptl_crystal_density_diffrn 1.390
_exptl_crystal_density_method 'not measured'
_exptl_crystal_description block
_exptl_crystal_F_000 928
_exptl_crystal_size_max 0.23
_exptl_crystal_size_mid 0.21
_exptl_crystal_size_min 0.20
_refine_diff_density_max 0.426
_refine_diff_density_min -0.314
_refine_ls_extinction_method none
_refine_ls_goodness_of_fit_ref 1.016
_refine_ls_hydrogen_treatment constr
_refine_ls_matrix_type full
_refine_ls_number_parameters 133
_refine_ls_number_reflns 2424
_refine_ls_number_restraints 0
_refine_ls_restrained_S_all 1.016
_refine_ls_R_factor_all 0.0789
_refine_ls_R_factor_gt 0.0415
_refine_ls_shift/su_max 0.000
_refine_ls_shift/su_mean 0.000
_refine_ls_structure_factor_coef Fsqd
_refine_ls_weighting_details 'calc w=1/[\s^2^(Fo^2^)+(0.0608P)^2^+0.4149P] where P=(Fo^2^+2Fc^2^)/3'
_refine_ls_weighting_scheme calc
_refine_ls_wR_factor_gt 0.1076
_refine_ls_wR_factor_ref 0.1263
_reflns_number_gt 1492
_reflns_number_total 2424
_reflns_threshold_expression I>2\s(I)
_cod_data_source_file hb5404.cif
_cod_data_source_block I
_cod_database_code 2225870
_cod_database_fobs_code 2225870

loop_
_symmetry_equiv_pos_as_xyz
'x, y, z'
'-x+1/2, -y+1/2, z+1/2'
'-x, y, -z+1/2'
'x+1/2, -y+1/2, -z'
'-x, -y, -z'
'x-1/2, y-1/2, -z-1/2'
'x, -y, z-1/2'
'-x-1/2, y-1/2, z'

loop_
_atom_site_type_symbol
_atom_site_label
_atom_site_fract_x
_atom_site_fract_y
_atom_site_fract_z
_atom_site_U_iso_or_equiv
_atom_site_adp_type
_atom_site_calc_flag
_atom_site_refinement_flags
_atom_site_occupancy
_atom_site_disorder_assembly
_atom_site_disorder_group
Zn Zn1 0.5000 0.55230(4) 0.7500 0.0614(2) Uani d S 1 . .
N N1 0.3162(3) 0.4471(2) 0.73578(11) 0.0623(7) Uani d . 1 . .
O O1 0.4246(2) 0.64630(17) 0.81662(9) 0.0670(6) Uani d . 1 . .
O O2 0.1210(2) 0.7046(2) 0.98928(9) 0.0731(6) Uani d . 1 . .
C C1 0.2075(3) 0.5152(2) 0.83071(12) 0.0514(7) Uani d . 1 . .
C C2 0.3079(3) 0.6121(2) 0.84814(12) 0.0516(7) Uani d . 1 . .
C C3 0.2785(3) 0.6755(2) 0.90190(12) 0.0552(7) Uani d . 1 . .
H H3 0.3418 0.7402 0.9139 0.066 Uiso calc R 1 . .
C C4 0.1583(3) 0.6445(3) 0.93745(12) 0.0545(7) Uani d . 1 . .
C C5 0.0621(4) 0.5468(3) 0.92121(13) 0.0585(7) Uani d . 1 . .
H H5 -0.0177 0.5243 0.9455 0.070 Uiso calc R 1 . .
C C6 0.0882(3) 0.4853(3) 0.86889(13) 0.0569(7) Uani d . 1 . .
H H6 0.0240 0.4206 0.8579 0.068 Uiso calc R 1 . .
C C7 0.2158(4) 0.4431(2) 0.77678(15) 0.0597(7) Uani d . 1 . .
H H7 0.1386 0.3860 0.7706 0.072 Uiso calc R 1 . .
C C8 0.2943(4) 0.3637(4) 0.68479(16) 0.0864(10) Uani d . 1 . .
H H8 0.2062 0.3092 0.6868 0.104 Uiso calc R 1 . .
C C9 0.4218(5) 0.3109(5) 0.6553(2) 0.1302(19) Uani d . 1 . .
H H9A 0.4138 0.2255 0.6403 0.156 Uiso calc R 1 . .
H H9B 0.5198 0.3341 0.6700 0.156 Uiso calc R 1 . .
C C10 0.3341(6) 0.4067(5) 0.6265(2) 0.1273(17) Uani d . 1 . .
H H10A 0.3771 0.4901 0.6230 0.153 Uiso calc R 1 . .
H H10B 0.2711 0.3815 0.5933 0.153 Uiso calc R 1 . .
C C11 0.1961(5) 0.8193(3) 1.00303(15) 0.0968(12) Uani d . 1 . .
H H11A 0.3005 0.8029 1.0085 0.145 Uiso calc R 1 . .
H H11B 0.1555 0.8543 1.0391 0.145 Uiso calc R 1 . .
H H11C 0.1828 0.8778 0.9708 0.145 Uiso calc R 1 . .

loop_
_atom_site_aniso_label
_atom_site_aniso_U_11
_atom_site_aniso_U_22
_atom_site_aniso_U_33
_atom_site_aniso_U_12
_atom_site_aniso_U_13
_atom_site_aniso_U_23
Zn1 0.0615(4) 0.0490(3) 0.0737(4) 0.000 0.0197(2) 0.000
N1 0.0615(17) 0.0554(14) 0.0701(17) 0.0017(12) 0.0063(12) -0.0116(12)
O1 0.0642(13) 0.0551(11) 0.0817(14) -0.0132(10) 0.0280(11) -0.0105(10)
O2 0.0773(15) 0.0828(15) 0.0593(13) -0.0106(12) 0.0155(10) -0.0056(11)
C1 0.0463(16) 0.0465(14) 0.0613(17) 0.0000(12) 0.0041(13) 0.0014(13)
C2 0.0491(16) 0.0423(14) 0.0636(17) 0.0024(12) 0.0075(13) 0.0035(13)
C3 0.0554(17) 0.0466(15) 0.0634(17) -0.0047(13) 0.0062(13) -0.0015(13)
C4 0.0557(17) 0.0542(16) 0.0537(16) 0.0038(13) 0.0006(13) 0.0056(13)
C5 0.0490(16) 0.0639(18) 0.0625(18) -0.0016(14) 0.0079(14) 0.0116(15)
C6 0.0468(17) 0.0561(17) 0.0677(19) -0.0050(13) 0.0014(13) 0.0055(14)
C7 0.0516(18) 0.0504(16) 0.0771(19) -0.0014(14) 0.0008(16) -0.0037(15)
C8 0.074(2) 0.102(3) 0.083(2) 0.007(2) 0.0097(19) -0.021(2)
C9 0.078(3) 0.156(4) 0.157(4) 0.030(3) -0.009(3) -0.095(4)
C10 0.127(4) 0.164(5) 0.091(3) -0.015(4) 0.004(3) -0.027(3)
C11 0.113(3) 0.097(3) 0.080(3) -0.024(2) 0.021(2) -0.031(2)

loop_
_atom_type_symbol
_atom_type_description
_atom_type_scat_dispersion_real
_atom_type_scat_dispersion_imag
_atom_type_scat_source
C C 0.0033 0.0016 'International Tables Vol C Tables 4.2.6.8 and 6.1.1.4'
H H 0.0000 0.0000 'International Tables Vol C Tables 4.2.6.8 and 6.1.1.4'
N N 0.0061 0.0033 'International Tables Vol C Tables 4.2.6.8 and 6.1.1.4'
O O 0.0106 0.0060 'International Tables Vol C Tables 4.2.6.8 and 6.1.1.4'
Zn Zn 0.2839 1.4301 'International Tables Vol C Tables 4.2.6.8 and 6.1.1.4'

loop_
_geom_angle_atom_site_label_1
_geom_angle_atom_site_label_2
_geom_angle_atom_site_label_3
_geom_angle_site_symmetry_1
_geom_angle_site_symmetry_3
_geom_angle
_geom_angle_publ_flag
O1 Zn1 O1 . 3_656 117.19(11) y
O1 Zn1 N1 . 3_656 117.02(10) y
O1 Zn1 N1 3_656 3_656 97.10(9) ?
O1 Zn1 N1 . . 97.10(9) y
O1 Zn1 N1 3_656 . 117.02(10) ?
N1 Zn1 N1 3_656 . 112.64(14) ?
C7 N1 C8 . . 116.3(3) ?
C7 N1 Zn1 . . 118.6(2) ?
C8 N1 Zn1 . . 124.8(2) ?
C2 O1 Zn1 . . 123.65(17) ?
C4 O2 C11 . . 117.9(2) ?
C6 C1 C2 . . 118.6(3) ?
C6 C1 C7 . . 115.5(3) ?
C2 C1 C7 . . 125.9(3) ?
O1 C2 C3 . . 118.5(2) ?
O1 C2 C1 . . 123.9(2) ?
C3 C2 C1 . . 117.7(2) ?
C4 C3 C2 . . 121.7(3) ?
C4 C3 H3 . . 119.1 ?
C2 C3 H3 . . 119.1 ?
O2 C4 C3 . . 124.7(3) ?
O2 C4 C5 . . 114.7(3) ?
C3 C4 C5 . . 120.7(3) ?
C6 C5 C4 . . 118.3(3) ?
C6 C5 H5 . . 120.8 ?
C4 C5 H5 . . 120.8 ?
C5 C6 C1 . . 123.1(3) ?
C5 C6 H6 . . 118.5 ?
C1 C6 H6 . . 118.5 ?
N1 C7 C1 . . 128.3(3) ?
N1 C7 H7 . . 115.9 ?
C1 C7 H7 . . 115.9 ?
C10 C8 C9 . . 60.4(3) ?
C10 C8 N1 . . 119.1(4) ?
C9 C8 N1 . . 119.4(3) ?
C10 C8 H8 . . 115.6 ?
C9 C8 H8 . . 115.6 ?
N1 C8 H8 . . 115.6 ?
C8 C9 C10 . . 59.6(3) ?
C8 C9 H9A . . 117.8 ?
C10 C9 H9A . . 117.8 ?
C8 C9 H9B . . 117.8 ?
C10 C9 H9B . . 117.8 ?
H9A C9 H9B . . 115.0 ?
C8 C10 C9 . . 60.0(3) ?
C8 C10 H10A . . 117.8 ?
C9 C10 H10A . . 117.8 ?
C8 C10 H10B . . 117.8 ?
C9 C10 H10B . . 117.8 ?
H10A C10 H10B . . 114.9 ?
O2 C11 H11A . . 109.5 ?
O2 C11 H11B . . 109.5 ?
H11A C11 H11B . . 109.5 ?
O2 C11 H11C . . 109.5 ?
H11A C11 H11C . . 109.5 ?
H11B C11 H11C . . 109.5 ?

loop_
_geom_bond_atom_site_label_1
_geom_bond_atom_site_label_2
_geom_bond_site_symmetry_2
_geom_bond_distance
_geom_bond_publ_flag
Zn1 O1 . 1.9169(19) y
Zn1 O1 3_656 1.9169(19) ?
Zn1 N1 3_656 2.017(3) ?
Zn1 N1 . 2.017(3) y
N1 C7 . 1.286(4) ?
N1 C8 . 1.458(4) ?
O1 C2 . 1.313(3) ?
O2 C4 . 1.366(3) ?
O2 C11 . 1.426(4) ?
C1 C6 . 1.405(4) ?
C1 C2 . 1.422(4) ?
C1 C7 . 1.431(4) ?
C2 C3 . 1.403(4) ?
C3 C4 . 1.380(4) ?
C3 H3 . 0.9300 ?
C4 C5 . 1.398(4) ?
C5 C6 . 1.360(4) ?
C5 H5 . 0.9300 ?
C6 H6 . 0.9300 ?
C7 H7 . 0.9300 ?
C8 C10 . 1.427(5) ?
C8 C9 . 1.434(5) ?
C8 H8 . 0.9800 ?
C9 C10 . 1.439(7) ?
C9 H9A . 0.9700 ?
C9 H9B . 0.9700 ?
C10 H10A . 0.9700 ?
C10 H10B . 0.9700 ?
C11 H11A . 0.9600 ?
C11 H11B . 0.9600 ?
C11 H11C . 0.9600 ?
